data_4064798
loop_
_publ_author_name
'Li, Baolin'
'Matsuo, Tsukasa'
'Fukunaga, Takeo'
'Hashizume, Daisuke'
'Fueno, Hiroyuki'
'Tanaka, Kazuyoshi'
'Tamao, Kohei'

_publ_section_title
;
 Neutral and Cationic Gold(I) Complexes with \p-Conjugated Phosphasilene
 Ligands
;
_journal_issue 13
_journal_name_full Organometallics
_journal_page_first 3453
_journal_paper_doi 10.1021/om2003442
_journal_volume 30
_journal_year 2011
_chemical_formula_moiety 'C118 H184 Au2 Cl2 P2 Si2, 2(C H2 Cl2)'
_chemical_formula_sum 'C120 H188 Au2 Cl6 P2 Si2'
_chemical_formula_weight 2355.46
_chemical_name_systematic
;
 ?
;
_space_group_IT_number 14
_symmetry_cell_setting monoclinic
_symmetry_Int_Tables_number 14
_symmetry_space_group_name_Hall '-P 2yn'
_symmetry_space_group_name_H-M 'P 1 21/n 1'
_atom_sites_solution_hydrogens geom
_atom_sites_solution_primary direct
_atom_sites_solution_secondary difmap
_audit_creation_method SHELXL-97
_cell_angle_alpha 90
_cell_angle_beta 92.044(2)
_cell_angle_gamma 90
_cell_formula_units_Z 2
_cell_length_a 13.3517(14)
_cell_length_b 25.810(3)
_cell_length_c 16.9047(17)
_cell_measurement_reflns_used 16860
_cell_measurement_temperature 100
_cell_measurement_theta_max 27.5
_cell_measurement_theta_min 3.0
_cell_volume 5821.8(11)
_computing_cell_refinement CrystalClear
_computing_data_collection CrystalClear
_computing_data_reduction CrystalClear
_computing_molecular_graphics 'ORTEP-3 for Windows'
_computing_publication_material 'SHELXL-97 (Sheldrick, 2008)'
_computing_structure_refinement 'SHELXL-97 (Sheldrick, 2008)'
_computing_structure_solution SIR92
_diffrn_ambient_temperature 100
_diffrn_detector_area_resol_mean 29.26
_diffrn_measured_fraction_theta_full 0.980
_diffrn_measured_fraction_theta_max 0.980
_diffrn_measurement_device_type 'Rigaku Saturn'
_diffrn_measurement_method \w-scan
_diffrn_radiation_monochromator graphite
_diffrn_radiation_source 'fine-focus rotating anode'
_diffrn_radiation_type MoK\a
_diffrn_radiation_wavelength 0.71073
_diffrn_reflns_av_R_equivalents 0.0318
_diffrn_reflns_av_sigmaI/netI 0.0327
_diffrn_reflns_limit_h_max 17
_diffrn_reflns_limit_h_min -17
_diffrn_reflns_limit_k_max 33
_diffrn_reflns_limit_k_min -33
_diffrn_reflns_limit_l_max 21
_diffrn_reflns_limit_l_min -17
_diffrn_reflns_number 47158
_diffrn_reflns_theta_full 27.51
_diffrn_reflns_theta_max 27.51
_diffrn_reflns_theta_min 3.01
_diffrn_standards_number 0
_exptl_absorpt_coefficient_mu 2.748
_exptl_absorpt_correction_T_max 0.7706
_exptl_absorpt_correction_T_min 0.6833
_exptl_absorpt_correction_type multi-scan
_exptl_absorpt_process_details 'Jacobson, R. (1998) Private communication'
_exptl_crystal_colour yellow
_exptl_crystal_density_diffrn 1.344
_exptl_crystal_density_method 'not measured'
_exptl_crystal_description block
_exptl_crystal_F_000 2452
_exptl_crystal_size_max 0.15
_exptl_crystal_size_mid 0.10
_exptl_crystal_size_min 0.10
_refine_diff_density_max 2.160
_refine_diff_density_min -0.879
_refine_diff_density_rms 0.095
_refine_ls_extinction_method none
_refine_ls_goodness_of_fit_ref 1.087
_refine_ls_hydrogen_treatment constr
_refine_ls_matrix_type full
_refine_ls_number_parameters 641
_refine_ls_number_reflns 13120
_refine_ls_number_restraints 4
_refine_ls_restrained_S_all 1.088
_refine_ls_R_factor_all 0.0378
_refine_ls_R_factor_gt 0.0323
_refine_ls_shift/su_max 0.001
_refine_ls_shift/su_mean 0.000
_refine_ls_structure_factor_coef Fsqd
_refine_ls_weighting_details 'calc w=1/[\s^2^(Fo^2^)+(0.0200P)^2^+10.2732P] where P=(Fo^2^+2Fc^2^)/3'
_refine_ls_weighting_scheme calc
_refine_ls_wR_factor_gt 0.0652
_refine_ls_wR_factor_ref 0.0682
_reflns_number_gt 11737
_reflns_number_total 13120
_reflns_threshold_expression I>2\s(I)
_cod_data_source_file om2003442_si_002.cif
_cod_data_source_block 5a
_cod_original_sg_symbol_H-M 'P 21/n'
_cod_database_code 4064798

loop_
_symmetry_equiv_pos_as_xyz
'x, y, z'
'-x+1/2, y+1/2, -z+1/2'
'-x, -y, -z'
'x-1/2, -y-1/2, z-1/2'

loop_
_atom_site_label
_atom_site_type_symbol
_atom_site_fract_x
_atom_site_fract_y
_atom_site_fract_z
_atom_site_U_iso_or_equiv
_atom_site_adp_type
_atom_site_occupancy
_atom_site_symmetry_multiplicity
_atom_site_calc_flag
_atom_site_refinement_flags
_atom_site_disorder_assembly
_atom_site_disorder_group
Au1 Au 0.148159(8) 0.157412(4) 0.203073(6) 0.01748(3) Uani 1 1 d . . .
Cl1 Cl 0.20805(6) 0.18873(3) 0.08744(4) 0.03091(17) Uani 1 1 d . . .
P1 P 0.08255(5) 0.12711(3) 0.31328(4) 0.01506(13) Uani 1 1 d . . .
Si1 Si 0.09818(5) 0.04916(3) 0.34322(4) 0.01404(14) Uani 1 1 d . . .
C1 C 0.17230(19) 0.00102(10) 0.28646(15) 0.0145(5) Uani 1 1 d . . .
C2 C 0.2732(2) -0.01123(10) 0.30970(15) 0.0171(5) Uani 1 1 d . . .
C3 C 0.3458(2) 0.01859(11) 0.36493(16) 0.0190(6) Uani 1 1 d . . .
C4 C 0.4461(2) -0.01213(11) 0.35976(17) 0.0212(6) Uani 1 1 d . . .
H4A H 0.4971 0.0097 0.3347 0.025 Uiso 1 1 calc R . .
H4B H 0.4716 -0.0215 0.4136 0.025 Uiso 1 1 calc R . .
C5 C 0.4272(2) -0.06207(11) 0.30983(17) 0.0214(6) Uani 1 1 d . . .
C6 C 0.3219(2) -0.05310(11) 0.27540(16) 0.0193(6) Uani 1 1 d . . .
C7 C 0.2762(2) -0.08117(11) 0.21415(16) 0.0218(6) Uani 1 1 d . . .
H7 H 0.3098 -0.1097 0.1915 0.026 Uiso 1 1 calc R . .
C8 C 0.1805(2) -0.06714(10) 0.18619(15) 0.0182(6) Uani 1 1 d . . .
C9 C 0.1255(2) -0.08957(11) 0.11403(16) 0.0201(6) Uani 1 1 d . . .
C10 C 0.0195(2) -0.06539(11) 0.11958(16) 0.0204(6) Uani 1 1 d . . .
H10A H -0.0001 -0.0485 0.0688 0.024 Uiso 1 1 calc R . .
H10B H -0.0300 -0.0929 0.1300 0.024 Uiso 1 1 calc R . .
C11 C 0.0204(2) -0.02487(10) 0.18747(16) 0.0170(5) Uani 1 1 d . . .
C12 C 0.12735(19) -0.02841(10) 0.22361(15) 0.0150(5) Uani 1 1 d . . .
C13 C 0.3126(2) 0.02383(12) 0.45077(17) 0.0249(6) Uani 1 1 d . . .
H13A H 0.3610 0.0468 0.4793 0.030 Uiso 1 1 calc R . .
H13B H 0.2469 0.0416 0.4496 0.030 Uiso 1 1 calc R . .
C14 C 0.3031(2) -0.02558(13) 0.49905(18) 0.0297(7) Uani 1 1 d . . .
H14A H 0.3698 -0.0404 0.5098 0.045 Uiso 1 1 calc R . .
H14B H 0.2615 -0.0506 0.4692 0.045 Uiso 1 1 calc R . .
H14C H 0.2719 -0.0176 0.5492 0.045 Uiso 1 1 calc R . .
C15 C 0.3603(2) 0.07434(12) 0.3334(2) 0.0312(7) Uani 1 1 d . . .
H15A H 0.2988 0.0943 0.3433 0.037 Uiso 1 1 calc R . .
H15B H 0.4158 0.0906 0.3648 0.037 Uiso 1 1 calc R . .
C16 C 0.3829(3) 0.07970(14) 0.2462(2) 0.0429(9) Uani 1 1 d . . .
H16A H 0.4467 0.0626 0.2360 0.064 Uiso 1 1 calc R . .
H16B H 0.3874 0.1165 0.2325 0.064 Uiso 1 1 calc R . .
H16C H 0.3291 0.0634 0.2140 0.064 Uiso 1 1 calc R . .
C17 C 0.4313(2) -0.11026(11) 0.36475(17) 0.0229(6) Uani 1 1 d . . .
H17A H 0.4977 -0.1109 0.3927 0.027 Uiso 1 1 calc R . .
H17B H 0.3804 -0.1057 0.4054 0.027 Uiso 1 1 calc R . .
C18 C 0.4142(3) -0.16260(12) 0.3258(2) 0.0361(8) Uani 1 1 d . . .
H18A H 0.3464 -0.1640 0.3019 0.054 Uiso 1 1 calc R . .
H18B H 0.4221 -0.1900 0.3657 0.054 Uiso 1 1 calc R . .
H18C H 0.4632 -0.1677 0.2847 0.054 Uiso 1 1 calc R . .
C19 C 0.5031(2) -0.06678(13) 0.24306(18) 0.0292(7) Uani 1 1 d . . .
H19A H 0.4821 -0.0956 0.2077 0.035 Uiso 1 1 calc R . .
H19B H 0.5009 -0.0345 0.2113 0.035 Uiso 1 1 calc R . .
C20 C 0.6112(2) -0.07623(15) 0.2726(2) 0.0361(8) Uani 1 1 d . . .
H20A H 0.6292 -0.0511 0.3142 0.054 Uiso 1 1 calc R . .
H20B H 0.6563 -0.0722 0.2285 0.054 Uiso 1 1 calc R . .
H20C H 0.6173 -0.1114 0.2940 0.054 Uiso 1 1 calc R . .
C21 C 0.1202(2) -0.14911(11) 0.11692(18) 0.0259(7) Uani 1 1 d . . .
H21A H 0.1892 -0.1630 0.1210 0.031 Uiso 1 1 calc R . .
H21B H 0.0857 -0.1595 0.1653 0.031 Uiso 1 1 calc R . .
C22 C 0.0656(3) -0.17367(12) 0.0450(2) 0.0321(7) Uani 1 1 d . . .
H22A H -0.0008 -0.1579 0.0375 0.048 Uiso 1 1 calc R . .
H22B H 0.0583 -0.2110 0.0538 0.048 Uiso 1 1 calc R . .
H22C H 0.1044 -0.1678 -0.0023 0.048 Uiso 1 1 calc R . .
C23 C 0.1745(2) -0.07081(12) 0.03750(17) 0.0243(6) Uani 1 1 d . . .
H23A H 0.1293 -0.0803 -0.0079 0.029 Uiso 1 1 calc R . .
H23B H 0.1778 -0.0325 0.0393 0.029 Uiso 1 1 calc R . .
C24 C 0.2784(3) -0.09087(14) 0.02073(19) 0.0344(8) Uani 1 1 d . . .
H24A H 0.3258 -0.0795 0.0628 0.052 Uiso 1 1 calc R . .
H24B H 0.2993 -0.0773 -0.0302 0.052 Uiso 1 1 calc R . .
H24C H 0.2772 -0.1288 0.0188 0.052 Uiso 1 1 calc R . .
C25 C -0.0580(2) -0.03855(11) 0.24884(16) 0.0203(6) Uani 1 1 d . . .
H25A H -0.0526 -0.0128 0.2922 0.024 Uiso 1 1 calc R . .
H25B H -0.1254 -0.0348 0.2232 0.024 Uiso 1 1 calc R . .
C26 C -0.0505(2) -0.09268(11) 0.28548(18) 0.0267(7) Uani 1 1 d . . .
H26A H -0.0686 -0.1187 0.2452 0.040 Uiso 1 1 calc R . .
H26B H -0.0965 -0.0952 0.3292 0.040 Uiso 1 1 calc R . .
H26C H 0.0183 -0.0988 0.3055 0.040 Uiso 1 1 calc R . .
C27 C -0.0060(2) 0.02928(10) 0.15427(16) 0.0196(6) Uani 1 1 d . . .
H27A H -0.0723 0.0272 0.1263 0.024 Uiso 1 1 calc R . .
H27B H -0.0126 0.0534 0.1994 0.024 Uiso 1 1 calc R . .
C28 C 0.0684(2) 0.05238(11) 0.09792(17) 0.0237(6) Uani 1 1 d . . .
H28A H 0.1346 0.0545 0.1246 0.036 Uiso 1 1 calc R . .
H28B H 0.0462 0.0872 0.0820 0.036 Uiso 1 1 calc R . .
H28C H 0.0721 0.0303 0.0509 0.036 Uiso 1 1 calc R . .
C29 C 0.00206(19) 0.16776(10) 0.37416(15) 0.0141(5) Uani 1 1 d . . .
C30 C 0.04473(19) 0.19664(10) 0.43825(15) 0.0140(5) Uani 1 1 d . . .
C31 C 0.15554(19) 0.20309(10) 0.46564(15) 0.0154(5) Uani 1 1 d . . .
C32 C 0.1504(2) 0.24862(10) 0.52599(16) 0.0185(6) Uani 1 1 d . . .
H32A H 0.1956 0.2416 0.5724 0.022 Uiso 1 1 calc R . .
H32B H 0.1722 0.2812 0.5010 0.022 Uiso 1 1 calc R . .
C33 C 0.0412(2) 0.25414(10) 0.55260(15) 0.0169(5) Uani 1 1 d . . .
C34 C -0.01595(19) 0.22681(10) 0.48531(15) 0.0149(5) Uani 1 1 d . . .
C35 C -0.1182(2) 0.23111(10) 0.46875(15) 0.0165(5) Uani 1 1 d . . .
H35 H -0.1594 0.2510 0.5019 0.020 Uiso 1 1 calc R . .
C36 C -0.15891(19) 0.20585(10) 0.40295(16) 0.0158(5) Uani 1 1 d . . .
C37 C -0.26868(19) 0.20820(10) 0.37716(16) 0.0178(5) Uani 1 1 d . . .
C38 C -0.2678(2) 0.18214(11) 0.29493(16) 0.0188(6) Uani 1 1 d . . .
H38A H -0.2731 0.2088 0.2529 0.023 Uiso 1 1 calc R . .
H38B H -0.3258 0.1584 0.2883 0.023 Uiso 1 1 calc R . .
C39 C -0.16837(19) 0.15125(10) 0.28791(15) 0.0159(5) Uani 1 1 d . . .
C40 C -0.10157(19) 0.17419(10) 0.35530(15) 0.0148(5) Uani 1 1 d . . .
C41 C 0.1945(2) 0.15322(10) 0.50683(17) 0.0196(6) Uani 1 1 d . . .
H41A H 0.1510 0.1454 0.5516 0.023 Uiso 1 1 calc R . .
H41B H 0.1877 0.1242 0.4688 0.023 Uiso 1 1 calc R . .
C42 C 0.3030(2) 0.15538(13) 0.5382(2) 0.0321(7) Uani 1 1 d . . .
H42A H 0.3207 0.1224 0.5639 0.048 Uiso 1 1 calc R . .
H42B H 0.3107 0.1836 0.5766 0.048 Uiso 1 1 calc R . .
H42C H 0.3473 0.1614 0.4941 0.048 Uiso 1 1 calc R . .
C43 C 0.2243(2) 0.21864(11) 0.39770(17) 0.0211(6) Uani 1 1 d . . .
H43A H 0.2876 0.2327 0.4211 0.025 Uiso 1 1 calc R . .
H43B H 0.2411 0.1871 0.3677 0.025 Uiso 1 1 calc R . .
C44 C 0.1795(2) 0.25845(12) 0.34005(18) 0.0276(7) Uani 1 1 d . . .
H44A H 0.1194 0.2440 0.3134 0.041 Uiso 1 1 calc R . .
H44B H 0.2287 0.2672 0.3006 0.041 Uiso 1 1 calc R . .
H44C H 0.1614 0.2898 0.3691 0.041 Uiso 1 1 calc R . .
C45 C 0.0284(2) 0.22603(11) 0.63236(16) 0.0229(6) Uani 1 1 d . . .
H45A H 0.0487 0.1894 0.6259 0.028 Uiso 1 1 calc R . .
H45B H 0.0753 0.2418 0.6721 0.028 Uiso 1 1 calc R . .
C46 C -0.0760(3) 0.22688(14) 0.66519(19) 0.0343(8) Uani 1 1 d . . .
H46A H -0.0976 0.2629 0.6718 0.051 Uiso 1 1 calc R . .
H46B H -0.0750 0.2092 0.7165 0.051 Uiso 1 1 calc R . .
H46C H -0.1228 0.2091 0.6284 0.051 Uiso 1 1 calc R . .
C47 C 0.0098(2) 0.31148(10) 0.55726(16) 0.0181(6) Uani 1 1 d . . .
H47A H 0.0214 0.3281 0.5056 0.022(8) Uiso 1 1 calc R . .
H47B H -0.0630 0.3131 0.5663 0.016(7) Uiso 1 1 calc R . .
C48 C 0.0654(2) 0.34233(11) 0.62224(18) 0.0243(6) Uani 1 1 d . . .
H48A H 0.0454 0.3299 0.6742 0.037 Uiso 1 1 calc R . .
H48B H 0.0485 0.3791 0.6167 0.037 Uiso 1 1 calc R . .
H48C H 0.1378 0.3377 0.6175 0.037 Uiso 1 1 calc R . .
C49 C -0.3283(2) 0.17686(12) 0.43762(18) 0.0238(6) Uani 1 1 d . . .
H49A H -0.2995 0.1416 0.4415 0.029 Uiso 1 1 calc R . .
H49B H -0.3190 0.1934 0.4902 0.029 Uiso 1 1 calc R . .
C50 C -0.4407(2) 0.17213(15) 0.4184(2) 0.0421(9) Uani 1 1 d . . .
H50A H -0.4512 0.1556 0.3666 0.063 Uiso 1 1 calc R . .
H50B H -0.4711 0.2067 0.4172 0.063 Uiso 1 1 calc R . .
H50C H -0.4719 0.1511 0.4590 0.063 Uiso 1 1 calc R . .
C51 C -0.3096(2) 0.26434(11) 0.37294(18) 0.0258(7) Uani 1 1 d . . .
H51A H -0.3780 0.2634 0.3485 0.031 Uiso 1 1 calc R . .
H51B H -0.3152 0.2774 0.4276 0.031 Uiso 1 1 calc R . .
C52 C -0.2475(3) 0.30276(12) 0.3270(2) 0.0345(8) Uani 1 1 d . . .
H52A H -0.1784 0.3027 0.3485 0.052 Uiso 1 1 calc R . .
H52B H -0.2760 0.3375 0.3319 0.052 Uiso 1 1 calc R . .
H52C H -0.2481 0.2927 0.2711 0.052 Uiso 1 1 calc R . .
C53 C -0.1865(2) 0.09301(10) 0.30504(17) 0.0187(6) Uani 1 1 d . . .
H53A H -0.1210 0.0750 0.3060 0.022 Uiso 1 1 calc R . .
H53B H -0.2136 0.0899 0.3586 0.022 Uiso 1 1 calc R . .
C54 C -0.2578(2) 0.06450(12) 0.2464(2) 0.0277(7) Uani 1 1 d . . .
H54A H -0.2651 0.0284 0.2632 0.042 Uiso 1 1 calc R . .
H54B H -0.2303 0.0655 0.1934 0.042 Uiso 1 1 calc R . .
H54C H -0.3235 0.0815 0.2451 0.042 Uiso 1 1 calc R . .
C55 C -0.1273(2) 0.15832(11) 0.20441(16) 0.0188(6) Uani 1 1 d . . .
H55A H -0.0704 0.1342 0.1985 0.023 Uiso 1 1 calc R . .
H55B H -0.1803 0.1483 0.1649 0.023 Uiso 1 1 calc R . .
C56 C -0.0920(2) 0.21337(11) 0.18544(17) 0.0238(6) Uani 1 1 d . . .
H56A H -0.1493 0.2371 0.1858 0.036 Uiso 1 1 calc R . .
H56B H -0.0630 0.2138 0.1330 0.036 Uiso 1 1 calc R . .
H56C H -0.0414 0.2244 0.2254 0.036 Uiso 1 1 calc R . .
C57 C 0.04129(19) 0.02252(10) 0.43279(15) 0.0162(5) Uani 1 1 d . . .
C58 C 0.05357(19) -0.03052(10) 0.44913(15) 0.0164(5) Uani 1 1 d . . .
H58 H 0.0900 -0.0515 0.4141 0.020 Uiso 1 1 calc R . .
C59 C 0.0132(2) -0.05266(10) 0.51568(16) 0.0171(5) Uani 1 1 d . . .
H59 H 0.0229 -0.0885 0.5261 0.021 Uiso 1 1 calc R . .
Cl2 Cl 0.24259(9) 0.05458(5) -0.07539(7) 0.0662(3) Uani 1 1 d D . .
Cl3A Cl 0.43656(16) 0.05020(10) 0.00108(18) 0.1037(9) Uani 0.669(3) 1 d PD A 1
C60A C 0.3260(3) 0.0846(2) -0.0116(3) 0.0830(18) Uani 0.669(3) 1 d PD A 1
H60A H 0.2951 0.0888 0.0404 0.100 Uiso 0.669(3) 1 calc PR A 1
H60B H 0.3410 0.1195 -0.0321 0.100 Uiso 0.669(3) 1 calc PR A 1
Cl3B Cl 0.3827(3) 0.04419(19) 0.0550(3) 0.1037(9) Uani 0.331(3) 1 d PD A 2
C60B C 0.3260(3) 0.0846(2) -0.0116(3) 0.0830(18) Uani 0.331(3) 1 d PD A 2
H60C H 0.3780 0.1017 -0.0427 0.100 Uiso 0.331(3) 1 calc PR A 2
H60D H 0.2903 0.1119 0.0174 0.100 Uiso 0.331(3) 1 calc PR A 2

loop_
_atom_site_aniso_label
_atom_site_aniso_U_11
_atom_site_aniso_U_22
_atom_site_aniso_U_33
_atom_site_aniso_U_23
_atom_site_aniso_U_13
_atom_site_aniso_U_12
Au1 0.01924(5) 0.01825(5) 0.01515(5) 0.00287(4) 0.00329(4) -0.00175(4)
Cl1 0.0357(4) 0.0394(4) 0.0182(3) 0.0090(3) 0.0096(3) -0.0117(3)
P1 0.0175(3) 0.0137(3) 0.0141(3) 0.0017(2) 0.0027(3) 0.0009(2)
Si1 0.0159(3) 0.0133(3) 0.0131(3) 0.0012(3) 0.0018(3) 0.0004(3)
C1 0.0175(12) 0.0140(12) 0.0120(12) 0.0035(9) 0.0027(10) 0.0003(10)
C2 0.0192(13) 0.0187(13) 0.0134(13) 0.0030(10) 0.0012(10) 0.0011(10)
C3 0.0169(13) 0.0193(13) 0.0209(14) 0.0001(11) 0.0002(11) 0.0015(10)
C4 0.0129(12) 0.0242(14) 0.0263(15) 0.0009(11) -0.0019(11) 0.0031(11)
C5 0.0205(14) 0.0227(14) 0.0210(14) -0.0013(11) 0.0004(11) 0.0064(11)
C6 0.0192(13) 0.0230(14) 0.0158(13) -0.0006(11) 0.0017(11) 0.0028(11)
C7 0.0244(14) 0.0229(14) 0.0183(14) -0.0020(11) 0.0022(11) 0.0067(11)
C8 0.0251(14) 0.0175(13) 0.0121(13) 0.0005(10) 0.0008(11) 0.0011(11)
C9 0.0249(14) 0.0192(13) 0.0162(13) -0.0029(11) -0.0007(11) 0.0026(11)
C10 0.0238(14) 0.0204(13) 0.0169(13) -0.0033(11) -0.0005(11) 0.0014(11)
C11 0.0185(13) 0.0169(12) 0.0154(13) 0.0013(10) -0.0019(10) 0.0001(10)
C12 0.0175(12) 0.0147(12) 0.0130(12) 0.0019(10) 0.0014(10) 0.0002(10)
C13 0.0226(14) 0.0277(15) 0.0240(15) -0.0070(12) -0.0038(12) 0.0030(12)
C14 0.0294(16) 0.0382(18) 0.0214(15) -0.0017(13) 0.0000(13) 0.0034(14)
C15 0.0194(14) 0.0206(15) 0.053(2) 0.0059(14) -0.0008(14) -0.0025(12)
C16 0.0314(18) 0.0360(19) 0.062(2) 0.0240(18) 0.0086(17) 0.0002(15)
C17 0.0232(14) 0.0236(14) 0.0215(15) -0.0009(11) -0.0035(11) 0.0067(11)
C18 0.047(2) 0.0243(16) 0.0361(19) -0.0020(14) -0.0085(16) 0.0091(14)
C19 0.0251(15) 0.0383(18) 0.0244(16) 0.0030(13) 0.0037(13) 0.0107(13)
C20 0.0215(15) 0.052(2) 0.0352(19) 0.0016(16) 0.0067(14) 0.0094(15)
C21 0.0310(16) 0.0202(14) 0.0261(16) -0.0018(12) -0.0021(13) 0.0032(12)
C22 0.0375(18) 0.0216(15) 0.0368(19) -0.0064(13) -0.0028(15) 0.0019(13)
C23 0.0291(15) 0.0271(15) 0.0166(14) -0.0004(11) 0.0024(12) 0.0009(12)
C24 0.0393(19) 0.0413(19) 0.0233(16) -0.0011(14) 0.0100(14) 0.0036(15)
C25 0.0169(13) 0.0236(14) 0.0205(14) -0.0022(11) -0.0003(11) 0.0003(11)
C26 0.0327(16) 0.0243(15) 0.0234(15) 0.0017(12) 0.0037(13) -0.0056(13)
C27 0.0231(14) 0.0185(13) 0.0169(13) 0.0010(10) -0.0049(11) 0.0026(11)
C28 0.0320(16) 0.0189(13) 0.0200(15) 0.0021(11) -0.0017(12) 0.0013(12)
C29 0.0146(12) 0.0133(12) 0.0142(12) 0.0012(9) 0.0002(10) 0.0007(9)
C30 0.0140(12) 0.0126(11) 0.0155(13) 0.0036(10) 0.0008(10) -0.0004(9)
C31 0.0129(12) 0.0167(12) 0.0164(13) 0.0004(10) -0.0016(10) -0.0015(10)
C32 0.0175(13) 0.0182(13) 0.0196(14) -0.0035(10) -0.0027(11) -0.0004(10)
C33 0.0191(13) 0.0169(12) 0.0146(13) -0.0011(10) -0.0017(10) 0.0003(10)
C34 0.0181(12) 0.0125(11) 0.0141(13) 0.0013(10) -0.0009(10) -0.0009(10)
C35 0.0167(12) 0.0172(12) 0.0157(13) -0.0011(10) 0.0021(10) 0.0006(10)
C36 0.0141(12) 0.0155(12) 0.0176(13) 0.0009(10) -0.0002(10) 0.0002(10)
C37 0.0146(12) 0.0193(13) 0.0195(14) -0.0033(10) -0.0014(10) 0.0016(10)
C38 0.0166(13) 0.0187(13) 0.0209(14) -0.0010(11) -0.0036(11) 0.0014(10)
C39 0.0164(12) 0.0145(12) 0.0165(13) -0.0018(10) -0.0021(10) -0.0004(10)
C40 0.0169(12) 0.0128(11) 0.0146(13) 0.0016(10) -0.0004(10) -0.0018(10)
C41 0.0197(13) 0.0195(13) 0.0191(14) -0.0004(11) -0.0050(11) 0.0040(11)
C42 0.0253(15) 0.0325(17) 0.0374(18) -0.0079(14) -0.0132(14) 0.0101(13)
C43 0.0184(13) 0.0227(14) 0.0222(14) -0.0027(11) 0.0020(11) -0.0072(11)
C44 0.0328(16) 0.0257(15) 0.0244(16) 0.0012(12) 0.0034(13) -0.0109(13)
C45 0.0268(15) 0.0248(14) 0.0171(14) 0.0007(11) -0.0027(11) 0.0025(12)
C46 0.0368(18) 0.0416(19) 0.0247(17) 0.0070(14) 0.0048(14) 0.0037(15)
C47 0.0193(13) 0.0175(13) 0.0173(13) -0.0038(10) -0.0005(11) 0.0015(10)
C48 0.0257(15) 0.0239(14) 0.0231(15) -0.0078(12) -0.0029(12) 0.0000(12)
C49 0.0155(13) 0.0319(16) 0.0240(15) -0.0047(12) 0.0026(11) -0.0023(12)
C50 0.0092(13) 0.055(2) 0.062(2) 0.0215(19) 0.0057(15) -0.0063(14)
C51 0.0206(14) 0.0262(15) 0.0302(16) -0.0081(12) -0.0060(12) 0.0080(12)
C52 0.0352(18) 0.0206(15) 0.047(2) -0.0032(14) -0.0089(15) 0.0037(13)
C53 0.0177(13) 0.0152(12) 0.0231(14) -0.0018(10) -0.0010(11) 0.0013(10)
C54 0.0214(14) 0.0216(14) 0.0396(18) -0.0057(13) -0.0066(13) 0.0004(12)
C55 0.0175(13) 0.0226(13) 0.0161(13) -0.0016(11) -0.0020(10) 0.0003(11)
C56 0.0289(15) 0.0230(14) 0.0194(14) 0.0043(11) -0.0009(12) 0.0033(12)
C57 0.0149(12) 0.0197(13) 0.0140(13) 0.0017(10) -0.0005(10) -0.0028(10)
C58 0.0167(12) 0.0174(12) 0.0152(13) -0.0010(10) 0.0028(10) 0.0021(10)
C59 0.0191(13) 0.0142(12) 0.0180(13) 0.0019(10) -0.0008(10) -0.0005(10)
Cl2 0.0619(7) 0.0869(8) 0.0487(6) 0.0221(6) -0.0156(5) -0.0379(6)
Cl3A 0.0516(12) 0.1009(14) 0.155(2) -0.0607(16) -0.0396(12) 0.0166(11)
C60A 0.055(3) 0.097(4) 0.096(4) -0.049(3) -0.011(3) 0.005(3)
Cl3B 0.0516(12) 0.1009(14) 0.155(2) -0.0607(16) -0.0396(12) 0.0166(11)
C60B 0.055(3) 0.097(4) 0.096(4) -0.049(3) -0.011(3) 0.005(3)

loop_
_atom_type_symbol
_atom_type_description
_atom_type_scat_dispersion_real
_atom_type_scat_dispersion_imag
_atom_type_scat_source
C C 0.0033 0.0016 'International Tables Vol C Tables 4.2.6.8 and 6.1.1.4'
H H 0.0000 0.0000 'International Tables Vol C Tables 4.2.6.8 and 6.1.1.4'
Au Au -2.0133 8.8022 'International Tables Vol C Tables 4.2.6.8 and 6.1.1.4'
Cl Cl 0.1484 0.1585 'International Tables Vol C Tables 4.2.6.8 and 6.1.1.4'
P P 0.1023 0.0942 'International Tables Vol C Tables 4.2.6.8 and 6.1.1.4'
Si Si 0.0817 0.0704 'International Tables Vol C Tables 4.2.6.8 and 6.1.1.4'

loop_
_geom_angle_atom_site_label_1
_geom_angle_atom_site_label_2
_geom_angle_atom_site_label_3
_geom_angle
_geom_angle_site_symmetry_1
_geom_angle_site_symmetry_3
P1 Au1 Cl1 177.32(3) . .
C29 P1 Si1 118.01(9) . .
C29 P1 Au1 121.44(8) . .
Si1 P1 Au1 120.20(4) . .
C57 Si1 C1 114.35(12) . .
C57 Si1 P1 121.14(9) . .
C1 Si1 P1 124.47(9) . .
C12 C1 C2 117.2(2) . .
C12 C1 Si1 121.36(19) . .
C2 C1 Si1 121.14(19) . .
C6 C2 C1 120.4(2) . .
C6 C2 C3 110.4(2) . .
C1 C2 C3 129.0(2) . .
C2 C3 C13 115.0(2) . .
C2 C3 C15 110.0(2) . .
C13 C3 C15 106.7(2) . .
C2 C3 C4 103.7(2) . .
C13 C3 C4 111.9(2) . .
C15 C3 C4 109.5(2) . .
C5 C4 C3 109.1(2) . .
C5 C4 H4A 109.9 . .
C3 C4 H4A 109.9 . .
C5 C4 H4B 109.9 . .
C3 C4 H4B 109.9 . .
H4A C4 H4B 108.3 . .
C6 C5 C19 110.7(2) . .
C6 C5 C17 111.3(2) . .
C19 C5 C17 111.3(2) . .
C6 C5 C4 102.2(2) . .
C19 C5 C4 111.3(2) . .
C17 C5 C4 109.7(2) . .
C7 C6 C2 121.0(3) . .
C7 C6 C5 125.6(2) . .
C2 C6 C5 113.3(2) . .
C6 C7 C8 119.4(3) . .
C6 C7 H7 120.3 . .
C8 C7 H7 120.3 . .
C12 C8 C7 120.6(2) . .
C12 C8 C9 113.5(2) . .
C7 C8 C9 125.8(2) . .
C8 C9 C21 112.2(2) . .
C8 C9 C23 110.2(2) . .
C21 C9 C23 111.1(2) . .
C8 C9 C10 102.4(2) . .
C21 C9 C10 110.9(2) . .
C23 C9 C10 109.8(2) . .
C11 C10 C9 109.4(2) . .
C11 C10 H10A 109.8 . .
C9 C10 H10A 109.8 . .
C11 C10 H10B 109.8 . .
C9 C10 H10B 109.8 . .
H10A C10 H10B 108.2 . .
C12 C11 C25 111.3(2) . .
C12 C11 C27 113.3(2) . .
C25 C11 C27 107.5(2) . .
C12 C11 C10 103.7(2) . .
C25 C11 C10 110.9(2) . .
C27 C11 C10 110.2(2) . .
C8 C12 C1 121.0(2) . .
C8 C12 C11 110.1(2) . .
C1 C12 C11 128.9(2) . .
C14 C13 C3 117.7(2) . .
C14 C13 H13A 107.9 . .
C3 C13 H13A 107.9 . .
C14 C13 H13B 107.9 . .
C3 C13 H13B 107.9 . .
H13A C13 H13B 107.2 . .
C13 C14 H14A 109.5 . .
C13 C14 H14B 109.5 . .
H14A C14 H14B 109.5 . .
C13 C14 H14C 109.5 . .
H14A C14 H14C 109.5 . .
H14B C14 H14C 109.5 . .
C16 C15 C3 116.7(3) . .
C16 C15 H15A 108.1 . .
C3 C15 H15A 108.1 . .
C16 C15 H15B 108.1 . .
C3 C15 H15B 108.1 . .
H15A C15 H15B 107.3 . .
C15 C16 H16A 109.5 . .
C15 C16 H16B 109.5 . .
H16A C16 H16B 109.5 . .
C15 C16 H16C 109.5 . .
H16A C16 H16C 109.5 . .
H16B C16 H16C 109.5 . .
C18 C17 C5 116.9(2) . .
C18 C17 H17A 108.1 . .
C5 C17 H17A 108.1 . .
C18 C17 H17B 108.1 . .
C5 C17 H17B 108.1 . .
H17A C17 H17B 107.3 . .
C17 C18 H18A 109.5 . .
C17 C18 H18B 109.5 . .
H18A C18 H18B 109.5 . .
C17 C18 H18C 109.5 . .
H18A C18 H18C 109.5 . .
H18B C18 H18C 109.5 . .
C20 C19 C5 114.1(3) . .
C20 C19 H19A 108.7 . .
C5 C19 H19A 108.7 . .
C20 C19 H19B 108.7 . .
C5 C19 H19B 108.7 . .
H19A C19 H19B 107.6 . .
C19 C20 H20A 109.5 . .
C19 C20 H20B 109.5 . .
H20A C20 H20B 109.5 . .
C19 C20 H20C 109.5 . .
H20A C20 H20C 109.5 . .
H20B C20 H20C 109.5 . .
C22 C21 C9 114.1(2) . .
C22 C21 H21A 108.7 . .
C9 C21 H21A 108.7 . .
C22 C21 H21B 108.7 . .
C9 C21 H21B 108.7 . .
H21A C21 H21B 107.6 . .
C21 C22 H22A 109.5 . .
C21 C22 H22B 109.5 . .
H22A C22 H22B 109.5 . .
C21 C22 H22C 109.5 . .
H22A C22 H22C 109.5 . .
H22B C22 H22C 109.5 . .
C24 C23 C9 117.8(3) . .
C24 C23 H23A 107.9 . .
C9 C23 H23A 107.9 . .
C24 C23 H23B 107.9 . .
C9 C23 H23B 107.9 . .
H23A C23 H23B 107.2 . .
C23 C24 H24A 109.5 . .
C23 C24 H24B 109.5 . .
H24A C24 H24B 109.5 . .
C23 C24 H24C 109.5 . .
H24A C24 H24C 109.5 . .
H24B C24 H24C 109.5 . .
C26 C25 C11 116.5(2) . .
C26 C25 H25A 108.2 . .
C11 C25 H25A 108.2 . .
C26 C25 H25B 108.2 . .
C11 C25 H25B 108.2 . .
H25A C25 H25B 107.3 . .
C25 C26 H26A 109.5 . .
C25 C26 H26B 109.5 . .
H26A C26 H26B 109.5 . .
C25 C26 H26C 109.5 . .
H26A C26 H26C 109.5 . .
H26B C26 H26C 109.5 . .
C28 C27 C11 115.9(2) . .
C28 C27 H27A 108.3 . .
C11 C27 H27A 108.3 . .
C28 C27 H27B 108.3 . .
C11 C27 H27B 108.3 . .
H27A C27 H27B 107.4 . .
C27 C28 H28A 109.5 . .
C27 C28 H28B 109.5 . .
H28A C28 H28B 109.5 . .
C27 C28 H28C 109.5 . .
H28A C28 H28C 109.5 . .
H28B C28 H28C 109.5 . .
C30 C29 C40 118.2(2) . .
C30 C29 P1 119.99(19) . .
C40 C29 P1 121.66(19) . .
C34 C30 C29 120.3(2) . .
C34 C30 C31 109.8(2) . .
C29 C30 C31 129.8(2) . .
C30 C31 C41 110.4(2) . .
C30 C31 C43 113.1(2) . .
C41 C31 C43 110.6(2) . .
C30 C31 C32 102.3(2) . .
C41 C31 C32 110.8(2) . .
C43 C31 C32 109.3(2) . .
C33 C32 C31 108.9(2) . .
C33 C32 H32A 109.9 . .
C31 C32 H32A 109.9 . .
C33 C32 H32B 109.9 . .
C31 C32 H32B 109.9 . .
H32A C32 H32B 108.3 . .
C34 C33 C47 110.7(2) . .
C34 C33 C45 111.5(2) . .
C47 C33 C45 111.5(2) . .
C34 C33 C32 101.1(2) . .
C47 C33 C32 111.4(2) . .
C45 C33 C32 110.2(2) . .
C35 C34 C30 121.1(2) . .
C35 C34 C33 125.3(2) . .
C30 C34 C33 113.5(2) . .
C36 C35 C34 118.7(2) . .
C36 C35 H35 120.7 . .
C34 C35 H35 120.7 . .
C35 C36 C40 122.1(2) . .
C35 C36 C37 124.1(2) . .
C40 C36 C37 113.7(2) . .
C36 C37 C38 101.7(2) . .
C36 C37 C49 107.7(2) . .
C38 C37 C49 112.8(2) . .
C36 C37 C51 112.7(2) . .
C38 C37 C51 112.3(2) . .
C49 C37 C51 109.3(2) . .
C37 C38 C39 109.0(2) . .
C37 C38 H38A 109.9 . .
C39 C38 H38A 109.9 . .
C37 C38 H38B 109.9 . .
C39 C38 H38B 109.9 . .
H38A C38 H38B 108.3 . .
C40 C39 C55 114.6(2) . .
C40 C39 C53 108.9(2) . .
C55 C39 C53 110.4(2) . .
C40 C39 C38 102.7(2) . .
C55 C39 C38 109.9(2) . .
C53 C39 C38 110.0(2) . .
C36 C40 C29 119.3(2) . .
C36 C40 C39 109.7(2) . .
C29 C40 C39 131.0(2) . .
C42 C41 C31 115.2(2) . .
C42 C41 H41A 108.5 . .
C31 C41 H41A 108.5 . .
C42 C41 H41B 108.5 . .
C31 C41 H41B 108.5 . .
H41A C41 H41B 107.5 . .
C41 C42 H42A 109.5 . .
C41 C42 H42B 109.5 . .
H42A C42 H42B 109.5 . .
C41 C42 H42C 109.5 . .
H42A C42 H42C 109.5 . .
H42B C42 H42C 109.5 . .
C44 C43 C31 114.8(2) . .
C44 C43 H43A 108.6 . .
C31 C43 H43A 108.6 . .
C44 C43 H43B 108.6 . .
C31 C43 H43B 108.6 . .
H43A C43 H43B 107.5 . .
C43 C44 H44A 109.5 . .
C43 C44 H44B 109.5 . .
H44A C44 H44B 109.5 . .
C43 C44 H44C 109.5 . .
H44A C44 H44C 109.5 . .
H44B C44 H44C 109.5 . .
C46 C45 C33 116.3(2) . .
C46 C45 H45A 108.2 . .
C33 C45 H45A 108.2 . .
C46 C45 H45B 108.2 . .
C33 C45 H45B 108.2 . .
H45A C45 H45B 107.4 . .
C45 C46 H46A 109.5 . .
C45 C46 H46B 109.5 . .
H46A C46 H46B 109.5 . .
C45 C46 H46C 109.5 . .
H46A C46 H46C 109.5 . .
H46B C46 H46C 109.5 . .
C48 C47 C33 114.3(2) . .
C48 C47 H47A 108.7 . .
C33 C47 H47A 108.7 . .
C48 C47 H47B 108.7 . .
C33 C47 H47B 108.7 . .
H47A C47 H47B 107.6 . .
C47 C48 H48A 109.5 . .
C47 C48 H48B 109.5 . .
H48A C48 H48B 109.5 . .
C47 C48 H48C 109.5 . .
H48A C48 H48C 109.5 . .
H48B C48 H48C 109.5 . .
C50 C49 C37 115.2(3) . .
C50 C49 H49A 108.5 . .
C37 C49 H49A 108.5 . .
C50 C49 H49B 108.5 . .
C37 C49 H49B 108.5 . .
H49A C49 H49B 107.5 . .
C49 C50 H50A 109.5 . .
C49 C50 H50B 109.5 . .
H50A C50 H50B 109.5 . .
C49 C50 H50C 109.5 . .
H50A C50 H50C 109.5 . .
H50B C50 H50C 109.5 . .
C52 C51 C37 115.8(2) . .
C52 C51 H51A 108.3 . .
C37 C51 H51A 108.3 . .
C52 C51 H51B 108.3 . .
C37 C51 H51B 108.3 . .
H51A C51 H51B 107.4 . .
C51 C52 H52A 109.5 . .
C51 C52 H52B 109.5 . .
H52A C52 H52B 109.5 . .
C51 C52 H52C 109.5 . .
H52A C52 H52C 109.5 . .
H52B C52 H52C 109.5 . .
C54 C53 C39 116.1(2) . .
C54 C53 H53A 108.3 . .
C39 C53 H53A 108.3 . .
C54 C53 H53B 108.3 . .
C39 C53 H53B 108.3 . .
H53A C53 H53B 107.4 . .
C53 C54 H54A 109.5 . .
C53 C54 H54B 109.5 . .
H54A C54 H54B 109.5 . .
C53 C54 H54C 109.5 . .
H54A C54 H54C 109.5 . .
H54B C54 H54C 109.5 . .
C56 C55 C39 115.0(2) . .
C56 C55 H55A 108.5 . .
C39 C55 H55A 108.5 . .
C56 C55 H55B 108.5 . .
C39 C55 H55B 108.5 . .
H55A C55 H55B 107.5 . .
C55 C56 H56A 109.5 . .
C55 C56 H56B 109.5 . .
H56A C56 H56B 109.5 . .
C55 C56 H56C 109.5 . .
H56A C56 H56C 109.5 . .
H56B C56 H56C 109.5 . .
C59 C57 C58 118.8(2) 3_556 .
C59 C57 Si1 122.9(2) 3_556 .
C58 C57 Si1 118.3(2) . .
C59 C58 C57 121.0(2) . .
C59 C58 H58 119.5 . .
C57 C58 H58 119.5 . .
C58 C59 C57 120.2(2) . 3_556
C58 C59 H59 119.9 . .
C57 C59 H59 119.9 3_556 .
Cl2 C60A Cl3A 112.4(3) . .
Cl2 C60A H60A 109.1 . .
Cl3A C60A H60A 109.1 . .
Cl2 C60A H60B 109.1 . .
Cl3A C60A H60B 109.1 . .
H60A C60A H60B 107.9 . .

loop_
_geom_bond_atom_site_label_1
_geom_bond_atom_site_label_2
_geom_bond_distance
_geom_bond_site_symmetry_2
Au1 P1 2.2286(7) .
Au1 Cl1 2.2860(7) .
P1 C29 1.842(3) .
P1 Si1 2.0832(10) .
Si1 C57 1.850(3) .
Si1 C1 1.874(3) .
C1 C12 1.421(4) .
C1 C2 1.426(4) .
C2 C6 1.398(4) .
C2 C3 1.529(4) .
C3 C13 1.538(4) .
C3 C15 1.549(4) .
C3 C4 1.562(4) .
C4 C5 1.556(4) .
C4 H4A 0.9900 .
C4 H4B 0.9900 .
C5 C6 1.520(4) .
C5 C19 1.549(4) .
C5 C17 1.552(4) .
C6 C7 1.387(4) .
C7 C8 1.394(4) .
C7 H7 0.9500 .
C8 C12 1.391(4) .
C8 C9 1.516(4) .
C9 C21 1.539(4) .
C9 C23 1.548(4) .
C9 C10 1.552(4) .
C10 C11 1.552(4) .
C10 H10A 0.9900 .
C10 H10B 0.9900 .
C11 C12 1.536(4) .
C11 C25 1.540(4) .
C11 C27 1.542(4) .
C13 C14 1.522(4) .
C13 H13A 0.9900 .
C13 H13B 0.9900 .
C14 H14A 0.9800 .
C14 H14B 0.9800 .
C14 H14C 0.9800 .
C15 C16 1.521(5) .
C15 H15A 0.9900 .
C15 H15B 0.9900 .
C16 H16A 0.9800 .
C16 H16B 0.9800 .
C16 H16C 0.9800 .
C17 C18 1.516(4) .
C17 H17A 0.9900 .
C17 H17B 0.9900 .
C18 H18A 0.9800 .
C18 H18B 0.9800 .
C18 H18C 0.9800 .
C19 C20 1.529(4) .
C19 H19A 0.9900 .
C19 H19B 0.9900 .
C20 H20A 0.9800 .
C20 H20B 0.9800 .
C20 H20C 0.9800 .
C21 C22 1.532(4) .
C21 H21A 0.9900 .
C21 H21B 0.9900 .
C22 H22A 0.9800 .
C22 H22B 0.9800 .
C22 H22C 0.9800 .
C23 C24 1.517(4) .
C23 H23A 0.9900 .
C23 H23B 0.9900 .
C24 H24A 0.9800 .
C24 H24B 0.9800 .
C24 H24C 0.9800 .
C25 C26 1.530(4) .
C25 H25A 0.9900 .
C25 H25B 0.9900 .
C26 H26A 0.9800 .
C26 H26B 0.9800 .
C26 H26C 0.9800 .
C27 C28 1.522(4) .
C27 H27A 0.9900 .
C27 H27B 0.9900 .
C28 H28A 0.9800 .
C28 H28B 0.9800 .
C28 H28C 0.9800 .
C29 C30 1.418(4) .
C29 C40 1.419(3) .
C30 C34 1.393(4) .
C30 C31 1.543(3) .
C31 C41 1.545(4) .
C31 C43 1.548(4) .
C31 C32 1.559(4) .
C32 C33 1.547(4) .
C32 H32A 0.9900 .
C32 H32B 0.9900 .
C33 C34 1.521(3) .
C33 C47 1.541(4) .
C33 C45 1.546(4) .
C34 C35 1.388(4) .
C35 C36 1.384(4) .
C35 H35 0.9500 .
C36 C40 1.395(4) .
C36 C37 1.515(4) .
C37 C38 1.545(4) .
C37 C49 1.546(4) .
C37 C51 1.549(4) .
C38 C39 1.557(4) .
C38 H38A 0.9900 .
C38 H38B 0.9900 .
C39 C40 1.540(3) .
C39 C55 1.543(4) .
C39 C53 1.551(4) .
C41 C42 1.526(4) .
C41 H41A 0.9900 .
C41 H41B 0.9900 .
C42 H42A 0.9800 .
C42 H42B 0.9800 .
C42 H42C 0.9800 .
C43 C44 1.524(4) .
C43 H43A 0.9900 .
C43 H43B 0.9900 .
C44 H44A 0.9800 .
C44 H44B 0.9800 .
C44 H44C 0.9800 .
C45 C46 1.519(4) .
C45 H45A 0.9900 .
C45 H45B 0.9900 .
C46 H46A 0.9800 .
C46 H46B 0.9800 .
C46 H46C 0.9800 .
C47 C48 1.527(4) .
C47 H47A 0.9900 .
C47 H47B 0.9900 .
C48 H48A 0.9800 .
C48 H48B 0.9800 .
C48 H48C 0.9800 .
C49 C50 1.529(4) .
C49 H49A 0.9900 .
C49 H49B 0.9900 .
C50 H50A 0.9800 .
C50 H50B 0.9800 .
C50 H50C 0.9800 .
C51 C52 1.523(5) .
C51 H51A 0.9900 .
C51 H51B 0.9900 .
C52 H52A 0.9800 .
C52 H52B 0.9800 .
C52 H52C 0.9800 .
C53 C54 1.538(4) .
C53 H53A 0.9900 .
C53 H53B 0.9900 .
C54 H54A 0.9800 .
C54 H54B 0.9800 .
C54 H54C 0.9800 .
C55 C56 1.534(4) .
C55 H55A 0.9900 .
C55 H55B 0.9900 .
C56 H56A 0.9800 .
C56 H56B 0.9800 .
C56 H56C 0.9800 .
C57 C59 1.393(4) 3_556
C57 C58 1.405(4) .
C58 C59 1.388(4) .
C58 H58 0.9500 .
C59 C57 1.393(4) 3_556
C59 H59 0.9500 .
Cl2 C60A 1.707(5) .
Cl3A C60A 1.729(4) .
C60A H60A 0.9900 .
C60A H60B 0.9900 .

loop_
_geom_torsion_atom_site_label_1
_geom_torsion_atom_site_label_2
_geom_torsion_atom_site_label_3
_geom_torsion_atom_site_label_4
_geom_torsion
_geom_torsion_site_symmetry_1
_geom_torsion_site_symmetry_4
C29 P1 Si1 C57 -4.75(14) . .
Au1 P1 Si1 C57 -178.17(10) . .
C29 P1 Si1 C1 177.45(13) . .
Au1 P1 Si1 C1 4.03(12) . .
C57 Si1 C1 C12 91.7(2) . .
P1 Si1 C1 C12 -90.3(2) . .
C57 Si1 C1 C2 -81.9(2) . .
P1 Si1 C1 C2 96.0(2) . .
C12 C1 C2 C6 -4.7(4) . .
Si1 C1 C2 C6 169.3(2) . .
C12 C1 C2 C3 169.2(3) . .
Si1 C1 C2 C3 -16.9(4) . .
C6 C2 C3 C13 -123.3(3) . .
C1 C2 C3 C13 62.4(4) . .
C6 C2 C3 C15 116.3(3) . .
C1 C2 C3 C15 -58.0(4) . .
C6 C2 C3 C4 -0.7(3) . .
C1 C2 C3 C4 -175.0(3) . .
C2 C3 C4 C5 -6.3(3) . .
C13 C3 C4 C5 118.3(3) . .
C15 C3 C4 C5 -123.6(3) . .
C3 C4 C5 C6 10.2(3) . .
C3 C4 C5 C19 128.4(2) . .
C3 C4 C5 C17 -108.0(3) . .
C1 C2 C6 C7 4.9(4) . .
C3 C2 C6 C7 -170.1(3) . .
C1 C2 C6 C5 -177.3(2) . .
C3 C2 C6 C5 7.8(3) . .
C19 C5 C6 C7 48.0(4) . .
C17 C5 C6 C7 -76.4(4) . .
C4 C5 C6 C7 166.6(3) . .
C19 C5 C6 C2 -129.7(3) . .
C17 C5 C6 C2 105.9(3) . .
C4 C5 C6 C2 -11.2(3) . .
C2 C6 C7 C8 0.4(4) . .
C5 C6 C7 C8 -177.2(3) . .
C6 C7 C8 C12 -5.7(4) . .
C6 C7 C8 C9 172.4(3) . .
C12 C8 C9 C21 -128.4(3) . .
C7 C8 C9 C21 53.3(4) . .
C12 C8 C9 C23 107.2(3) . .
C7 C8 C9 C23 -71.0(3) . .
C12 C8 C9 C10 -9.5(3) . .
C7 C8 C9 C10 172.2(3) . .
C8 C9 C10 C11 7.1(3) . .
C21 C9 C10 C11 127.0(2) . .
C23 C9 C10 C11 -109.9(3) . .
C9 C10 C11 C12 -2.9(3) . .
C9 C10 C11 C25 -122.4(2) . .
C9 C10 C11 C27 118.6(2) . .
C7 C8 C12 C1 5.8(4) . .
C9 C8 C12 C1 -172.6(2) . .
C7 C8 C12 C11 -173.5(2) . .
C9 C8 C12 C11 8.2(3) . .
C2 C1 C12 C8 -0.6(4) . .
Si1 C1 C12 C8 -174.5(2) . .
C2 C1 C12 C11 178.5(2) . .
Si1 C1 C12 C11 4.6(4) . .
C25 C11 C12 C8 116.2(3) . .
C27 C11 C12 C8 -122.5(3) . .
C10 C11 C12 C8 -3.0(3) . .
C25 C11 C12 C1 -63.0(3) . .
C27 C11 C12 C1 58.3(4) . .
C10 C11 C12 C1 177.8(3) . .
C2 C3 C13 C14 63.8(3) . .
C15 C3 C13 C14 -173.9(2) . .
C4 C3 C13 C14 -54.2(3) . .
C2 C3 C15 C16 -48.5(3) . .
C13 C3 C15 C16 -173.8(3) . .
C4 C3 C15 C16 64.8(3) . .
C6 C5 C17 C18 67.5(3) . .
C19 C5 C17 C18 -56.5(4) . .
C4 C5 C17 C18 179.9(3) . .
C6 C5 C19 C20 -179.6(3) . .
C17 C5 C19 C20 -55.3(4) . .
C4 C5 C19 C20 67.5(3) . .
C8 C9 C21 C22 -179.7(3) . .
C23 C9 C21 C22 -55.8(3) . .
C10 C9 C21 C22 66.5(3) . .
C8 C9 C23 C24 68.8(3) . .
C21 C9 C23 C24 -56.2(3) . .
C10 C9 C23 C24 -179.2(3) . .
C12 C11 C25 C26 -59.5(3) . .
C27 C11 C25 C26 175.9(2) . .
C10 C11 C25 C26 55.3(3) . .
C12 C11 C27 C28 51.1(3) . .
C25 C11 C27 C28 174.4(2) . .
C10 C11 C27 C28 -64.6(3) . .
Si1 P1 C29 C30 94.0(2) . .
Au1 P1 C29 C30 -92.7(2) . .
Si1 P1 C29 C40 -90.7(2) . .
Au1 P1 C29 C40 82.6(2) . .
C40 C29 C30 C34 5.6(4) . .
P1 C29 C30 C34 -178.97(19) . .
C40 C29 C30 C31 -171.4(2) . .
P1 C29 C30 C31 4.1(4) . .
C34 C30 C31 C41 108.7(2) . .
C29 C30 C31 C41 -74.0(3) . .
C34 C30 C31 C43 -126.7(2) . .
C29 C30 C31 C43 50.5(4) . .
C34 C30 C31 C32 -9.3(3) . .
C29 C30 C31 C32 168.0(3) . .
C30 C31 C32 C33 18.9(3) . .
C41 C31 C32 C33 -98.9(3) . .
C43 C31 C32 C33 139.0(2) . .
C31 C32 C33 C34 -20.7(3) . .
C31 C32 C33 C47 -138.3(2) . .
C31 C32 C33 C45 97.4(3) . .
C29 C30 C34 C35 -2.8(4) . .
C31 C30 C34 C35 174.7(2) . .
C29 C30 C34 C33 178.5(2) . .
C31 C30 C34 C33 -3.9(3) . .
C47 C33 C34 C35 -45.2(3) . .
C45 C33 C34 C35 79.6(3) . .
C32 C33 C34 C35 -163.3(3) . .
C47 C33 C34 C30 133.4(2) . .
C45 C33 C34 C30 -101.8(3) . .
C32 C33 C34 C30 15.3(3) . .
C30 C34 C35 C36 -1.7(4) . .
C33 C34 C35 C36 176.8(2) . .
C34 C35 C36 C40 3.3(4) . .
C34 C35 C36 C37 -178.7(2) . .
C35 C36 C37 C38 170.3(3) . .
C40 C36 C37 C38 -11.5(3) . .
C35 C36 C37 C49 -70.9(3) . .
C40 C36 C37 C49 107.3(3) . .
C35 C36 C37 C51 49.8(4) . .
C40 C36 C37 C51 -132.0(3) . .
C36 C37 C38 C39 17.4(3) . .
C49 C37 C38 C39 -97.7(3) . .
C51 C37 C38 C39 138.2(2) . .
C37 C38 C39 C40 -17.0(3) . .
C37 C38 C39 C55 -139.4(2) . .
C37 C38 C39 C53 98.8(2) . .
C35 C36 C40 C29 -0.5(4) . .
C37 C36 C40 C29 -178.6(2) . .
C35 C36 C40 C39 179.3(2) . .
C37 C36 C40 C39 1.1(3) . .
C30 C29 C40 C36 -4.0(4) . .
P1 C29 C40 C36 -179.34(19) . .
C30 C29 C40 C39 176.4(2) . .
P1 C29 C40 C39 1.0(4) . .
C55 C39 C40 C36 129.0(2) . .
C53 C39 C40 C36 -106.8(2) . .
C38 C39 C40 C36 9.8(3) . .
C55 C39 C40 C29 -51.3(4) . .
C53 C39 C40 C29 72.8(3) . .
C38 C39 C40 C29 -170.5(3) . .
C30 C31 C41 C42 -178.7(2) . .
C43 C31 C41 C42 55.3(3) . .
C32 C31 C41 C42 -66.1(3) . .
C30 C31 C43 C44 40.6(3) . .
C41 C31 C43 C44 165.0(2) . .
C32 C31 C43 C44 -72.7(3) . .
C34 C33 C45 C46 -67.0(3) . .
C47 C33 C45 C46 57.3(3) . .
C32 C33 C45 C46 -178.5(2) . .
C34 C33 C47 C48 -178.7(2) . .
C45 C33 C47 C48 56.6(3) . .
C32 C33 C47 C48 -67.0(3) . .
C36 C37 C49 C50 -176.5(3) . .
C38 C37 C49 C50 -65.0(3) . .
C51 C37 C49 C50 60.7(3) . .
C36 C37 C51 C52 50.0(3) . .
C38 C37 C51 C52 -64.3(3) . .
C49 C37 C51 C52 169.8(2) . .
C40 C39 C53 C54 176.1(2) . .
C55 C39 C53 C54 -57.3(3) . .
C38 C39 C53 C54 64.2(3) . .
C40 C39 C55 C56 -48.0(3) . .
C53 C39 C55 C56 -171.5(2) . .
C38 C39 C55 C56 67.0(3) . .
C1 Si1 C57 C59 177.5(2) . 3_556
P1 Si1 C57 C59 -0.5(3) . 3_556
C1 Si1 C57 C58 -2.8(2) . .
P1 Si1 C57 C58 179.24(17) . .
C59 C57 C58 C59 -0.7(4) 3_556 .
Si1 C57 C58 C59 179.6(2) . .
C57 C58 C59 C57 0.7(4) . 3_556
